data_1557460
loop_
_publ_author_name
'Ahmed, M. A. K.'
'Fjellvag, H.'
'Kjekshus, A.'

_publ_section_title
;
 Syntheses and Crystal Structures of Titanium Oxide Sulfates
;
_journal_name_full 'Acta Chemica Scandinavica'
_journal_page_first 275
_journal_page_last 283
_journal_paper_doi 10.3891/acta.chem.scand.50-0275
_journal_volume 50
_journal_year 1996
_chemical_formula_structural TiOSO4
_chemical_formula_sum 'O5 S Ti'
_chemical_formula_weight 159.929
_space_group_IT_number 62
_space_group_name_Hall '-P 2ac 2n'
_space_group_name_H-M_alt 'P n m a'
_symmetry_cell_setting orthorhombic
_symmetry_Int_Tables_number 62
_symmetry_space_group_name_Hall '-P 2ac 2n'
_symmetry_space_group_name_H-M 'P n m a'
_cell_angle_alpha 90.
_cell_angle_beta 90.
_cell_angle_gamma 90.
_cell_formula_units_Z 4
_cell_length_a 10.953(3)
_cell_length_b 5.152(1)
_cell_length_c 6.426(1)
_cell_volume 362.62(13)
_diffrn_ambient_temperature 298
_diffrn_radiation_probe x-ray
_diffrn_radiation_type CuK\a
_diffrn_radiation_wavelength 1.54056
_exptl_absorpt_coefficient_mu 24.698
_exptl_crystal_density_diffrn 2.93
_exptl_crystal_F_000 312
_pd_proc_ls_prof_R_factor 0.0672
_pd_proc_ls_prof_wR_factor 0.0866
_refine_ls_goodness_of_fit_ref 1.72
_refine_ls_number_parameters 27
_refine_ls_number_reflns 246
_cod_data_source_file Acta-Chem-Scand-1996-50-275-1.cif
_cod_data_source_block 1
_cod_database_code 1557460

loop_
_space_group_symop_id
_space_group_symop_operation_xyz
1 x,y,z
2 1/2-x,-y,1/2+z
3 1/2+x,1/2-y,1/2-z
4 -x,1/2+y,-z
5 -x,-y,-z
6 1/2+x,y,1/2-z
7 1/2-x,1/2+y,1/2+z
8 x,1/2-y,z

loop_
_atom_site_label
_atom_site_type_symbol
_atom_site_thermal_displace_type
_atom_site_fract_x
_atom_site_fract_y
_atom_site_fract_z
_atom_site_occupancy
_atom_site_U_iso_or_equiv
_atom_site_calc_flag
_atom_site_refinement_flags
_atom_site_disorder_assembly
_atom_site_disorder_group
Ti Ti Uiso 0.5593(3) 0.25000 0.6636(5) 1.000 0.018(3) . . . .
S S Uiso 0.8435(4) 0.25000 0.4778(7) 1.000 0.023(3) . . . .
O1 O Uiso 0.8662(8) 0.492(2) 0.3621(19) 1.000 0.038(4) . . . .
O2 O Uiso 0.7097(9) 0.25000 0.524(2) 1.000 0.036(3) . . . .
O3 O Uiso 0.9108(8) 0.25000 0.6709(17) 1.000 0.036(4) . . . .
O4 O Uiso 0.00000 0.00000 0.00000 1.000 0.030(3) . . . .

loop_
_atom_type_symbol
_atom_type_description
_atom_type_scat_dispersion_real
_atom_type_scat_dispersion_imag
_atom_type_scat_source
O O 0.0492 0.0322 ' International Tables Vol C Tables 4.2.6.8 and 6.1.1.4'
S S 0.3331 0.5567 ' International Tables Vol C Tables 4.2.6.8 and 6.1.1.4'
Ti Ti 0.2191 1.8069 ' International Tables Vol C Tables 4.2.6.8 and 6.1.1.4'

loop_
_geom_angle_atom_site_label_1
_geom_angle_atom_site_label_2
_geom_angle_atom_site_label_3
_geom_angle
_geom_angle_site_symmetry_1
_geom_angle_site_symmetry_2
_geom_angle_site_symmetry_3
_geom_angle_publ_flag
O2 Ti O4 92.2(3) . . 2_555 yes
O1 Ti O2 87.0(4) 2_665 . . yes
O2 Ti O3 175.4(5) . . 3_456 yes
O2 Ti O4 92.2(3) . . 3_555 yes
O1 Ti O2 87.0(4) 7_645 . . yes
O1 Ti O4 175.1(3) 2_665 . 2_555 yes
O3 Ti O4 91.0(2) 3_456 . 2_555 yes
O4 Ti O4 92.37(15) 2_555 . 3_555 yes
O1 Ti O4 92.5(3) 7_645 . 2_555 yes
O1 Ti O3 89.6(4) 2_665 . 3_456 yes
O1 Ti O4 92.5(3) 2_665 . 3_555 yes
O1 Ti O1 82.6(4) 2_665 . 7_645 yes
O3 Ti O4 91.0(2) 3_456 . 3_555 yes
O1 Ti O3 89.6(4) 7_645 . 3_456 yes
O1 Ti O4 175.1(3) 7_645 . 3_555 yes
O1 S O2 105.4(5) . . . yes
O1 S O3 110.4(5) . . . yes
O1 S O1 115.7(7) . . 8_555 yes
O2 S O3 109.3(7) . . . yes
O1 S O2 105.4(5) 8_555 . . yes
O1 S O3 110.4(5) 8_555 . . yes
Ti O1 S 161.2(7) 2_664 . . yes
Ti O2 S 162.9(9) . . . yes
Ti O3 S 153.9(7) 3_556 . . yes
Ti O4 Ti 180.00 2_554 . 3_455 yes

loop_
_geom_bond_atom_site_label_1
_geom_bond_atom_site_label_2
_geom_bond_distance
_geom_bond_site_symmetry_1
_geom_bond_site_symmetry_2
_geom_bond_publ_flag
Ti O2 1.876(11) . . yes
Ti O4 1.785(2) . 2_555 yes
Ti O1 2.015(11) . 2_665 yes
Ti O3 1.943(10) . 3_456 yes
Ti O4 1.785(2) . 3_555 yes
Ti O1 2.015(11) . 7_645 yes
S O1 1.473(11) . . yes
S O2 1.495(11) . . yes
S O3 1.443(11) . . yes
S O1 1.473(11) . 8_555 yes
